data_4510638
loop_
_publ_author_name
'Kulikov, Vladislav'
'Meyer, Gerd'

_publ_section_title
;
 A New Strategy for the Synthetic Assembly of Inorganic--Organic
 Silver(I)-Polyoxometalate Hybrid Structures Employing Noncovalent
 Interactions between Theobromine Ligands
;
_journal_issue 7
_journal_name_full 'Crystal Growth &amp; Design'
_journal_page_first 2916
_journal_paper_doi 10.1021/cg400335y
_journal_volume 13
_journal_year 2013
_chemical_formula_moiety
;
C28 H38 Ag2 Mo6 N16 Ni O32, C O3, 0.45(O2), 16.1(O) 
;
_chemical_formula_sum 'C29 H76 Ag2 Mo6 N16 Ni O52'
_chemical_formula_weight 2329.13
_chemical_melting_point ?
_chemical_name_common
;
Bis(ditheobrominesilver)hexamolybdatonickelate dihydronium 
dihydrogencarbonate pentadecahydrate
;
_chemical_name_systematic
; 
Bis(ditheobrominesilver) dihydronium hexa-mu3-hydroxo-hexa-mu-oxo-
[7-nickelhexakis(dioxomolybdenum)]ate dihydrogencarbonate 
pentadecahydrate' 
;
_space_group_IT_number 2
_symmetry_cell_setting triclinic
_symmetry_space_group_name_Hall '-P 1'
_symmetry_space_group_name_H-M 'P -1'
_atom_sites_solution_hydrogens geom
_atom_sites_solution_primary direct
_atom_sites_solution_secondary difmap
_audit_creation_method SHELXL-97
_cell_angle_alpha 85.470(8)
_cell_angle_beta 77.104(8)
_cell_angle_gamma 77.693(8)
_cell_formula_units_Z 1
_cell_length_a 10.4692(10)
_cell_length_b 12.1347(12)
_cell_length_c 14.4977(14)
_cell_measurement_reflns_used 'not measured'
_cell_measurement_temperature 170(2)
_cell_measurement_theta_max 'not measured'
_cell_measurement_theta_min 'not measured'
_cell_volume 1753.1(3)
_computing_cell_refinement 'X-Area, (Stoe, 2001)'
_computing_data_collection 'X-Area, (Stoe, 2001)'
_computing_data_reduction 'X-Area, (Stoe, 2001)'
_computing_molecular_graphics 'Diamond v3.2 (Crystal Impact 2011)'
_computing_publication_material 'Diamond v3.2 (Crystal Impact 2011)'
_computing_structure_refinement 'SHELXL-97 (Sheldrick, 1997)'
_computing_structure_solution 'SHELXS-97 (Sheldrick, 1990)'
_diffrn_ambient_temperature 170(2)
_diffrn_detector_area_resol_mean 'not measured'
_diffrn_measured_fraction_theta_full 0.968
_diffrn_measured_fraction_theta_max 0.968
_diffrn_measurement_device_type 'IPDS II (Stoe & Cie)'
_diffrn_measurement_method '\w and \f scans'
_diffrn_radiation_monochromator graphite
_diffrn_radiation_source 'fine-focus sealed tube'
_diffrn_radiation_type MoK\a
_diffrn_radiation_wavelength 0.71073
_diffrn_reflns_av_R_equivalents 0.0455
_diffrn_reflns_av_sigmaI/netI 0.0285
_diffrn_reflns_limit_h_max 13
_diffrn_reflns_limit_h_min -13
_diffrn_reflns_limit_k_max 15
_diffrn_reflns_limit_k_min -15
_diffrn_reflns_limit_l_max 18
_diffrn_reflns_limit_l_min -18
_diffrn_reflns_number 27173
_diffrn_reflns_theta_full 27.26
_diffrn_reflns_theta_max 27.26
_diffrn_reflns_theta_min 1.44
_diffrn_standards_decay_% 'not measured'
_diffrn_standards_interval_count 'not measured'
_diffrn_standards_interval_time 'not measured'
_diffrn_standards_number 'not measured'
_exptl_absorpt_coefficient_mu 1.966
_exptl_absorpt_correction_T_max 0.5776
_exptl_absorpt_correction_T_min 0.2943
_exptl_absorpt_correction_type numerical
_exptl_absorpt_process_details
;
The absorption correction (X-RED; Stoe & Cie, 2001) 
was performed after optimizing the crystal shape 
using X-SHAPE (Stoe & Cie, 1999).
;
_exptl_crystal_colour yellow
_exptl_crystal_density_diffrn 2.206
_exptl_crystal_density_meas ?
_exptl_crystal_density_method 'not measured'
_exptl_crystal_description prism
_exptl_crystal_F_000 1150
_exptl_crystal_size_max 0.8
_exptl_crystal_size_mid 0.5
_exptl_crystal_size_min 0.2
_refine_diff_density_max 3.764
_refine_diff_density_min -1.536
_refine_diff_density_rms 0.141
_refine_ls_extinction_coef 0.0044(5)
_refine_ls_extinction_expression Fc^*^=kFc[1+0.001xFc^2^\l^3^/sin(2\q)]^-1/4^
_refine_ls_extinction_method SHELXL
_refine_ls_goodness_of_fit_ref 1.086
_refine_ls_hydrogen_treatment mixed
_refine_ls_matrix_type full
_refine_ls_number_parameters 550
_refine_ls_number_reflns 7629
_refine_ls_number_restraints 3
_refine_ls_restrained_S_all 1.086
_refine_ls_R_factor_all 0.0406
_refine_ls_R_factor_gt 0.0383
_refine_ls_shift/su_max 0.010
_refine_ls_shift/su_mean 0.000
_refine_ls_structure_factor_coef Fsqd
_refine_ls_weighting_details 'calc w=1/[\s^2^(Fo^2^)+(0.0453P)^2^+7.8092P] where P=(Fo^2^+2Fc^2^)/3'
_refine_ls_weighting_scheme calc
_refine_ls_wR_factor_gt 0.0995
_refine_ls_wR_factor_ref 0.1017
_reflns_number_gt 7231
_reflns_number_total 7629
_reflns_threshold_expression >2sigma(I)
_cod_data_source_file cg400335y_si_001.cif
_cod_data_source_block 8
_cod_depositor_comments
;
The following automatic conversions were performed:

'_chemical_melting_point' value 'not measured' was changed to '?' -
the value is undefined or not given.

Automatic conversion script
Id: cif_fix_values 2281 2013-09-26 08:29:07Z andrius 

The following automatic conversions were performed:

'_exptl_crystal_density_meas' value 'not measured' was changed to '?'
- the value is perceived as not measured.

Automatic conversion script
Id: cif_fix_values 3008 2015-01-20 13:52:24Z robertas 
;
_cod_database_code 4510638

loop_
_symmetry_equiv_pos_as_xyz
'x, y, z'
'-x, -y, -z'

loop_
_atom_site_label
_atom_site_type_symbol
_atom_site_fract_x
_atom_site_fract_y
_atom_site_fract_z
_atom_site_U_iso_or_equiv
_atom_site_adp_type
_atom_site_occupancy
_atom_site_symmetry_multiplicity
_atom_site_calc_flag
_atom_site_refinement_flags
_atom_site_disorder_assembly
_atom_site_disorder_group
Ag1 Ag 0.25193(3) 0.48869(3) 0.82604(2) 0.02163(10) Uani 1 1 d . . .
Mo3 Mo 0.00374(3) 0.77730(3) 0.87733(2) 0.01571(10) Uani 1 1 d . . .
Mo1 Mo 0.17728(3) 0.19429(3) 0.90183(2) 0.01693(10) Uani 1 1 d . . .
Mo2 Mo 0.19061(3) 0.96678(3) 0.78253(2) 0.01793(10) Uani 1 1 d . . .
Ni1 Ni 0.0000 1.0000 1.0000 0.02046(16) Uani 1 2 d S . .
N1 N 0.3848(6) 0.4171(4) 0.4156(3) 0.0417(12) Uani 1 1 d . . .
H1 H 0.4075 0.3914 0.3579 0.050 Uiso 1 1 calc R . .
O2T O 0.4132(5) 0.2353(3) 0.4706(2) 0.0408(9) Uani 1 1 d . . .
O2 O 0.3467(3) 0.1782(3) 0.8673(2) 0.0256(6) Uani 1 1 d . . .
O12 O 0.3604(3) 0.9481(3) 0.7513(2) 0.0316(7) Uani 1 1 d . . .
C17 C 0.1648(5) 0.4555(4) 1.2252(3) 0.0276(9) Uani 1 1 d . . .
H17A H 0.2210 0.4220 1.2700 0.041 Uiso 1 1 calc R . .
H17B H 0.0873 0.4194 1.2348 0.041 Uiso 1 1 calc R . .
H17C H 0.1341 0.5365 1.2357 0.041 Uiso 1 1 calc R . .
O7 O 0.0599(3) 0.6369(2) 0.9014(2) 0.0230(6) Uani 1 1 d . . .
N13 N 0.5279(3) 0.3582(3) 0.9467(2) 0.0176(6) Uani 1 1 d . . .
C15 C 0.3768(4) 0.3880(3) 1.0992(3) 0.0185(7) Uani 1 1 d . . .
O1 O 0.1128(3) 0.3329(2) 0.8766(2) 0.0240(6) Uani 1 1 d . . .
O11 O 0.1383(4) 0.9623(3) 0.6796(2) 0.0314(7) Uani 1 1 d . . .
O8 O -0.0467(3) 0.7822(3) 0.7725(2) 0.0253(6) Uani 1 1 d . . .
N19 N 0.2929(3) 0.4492(3) 0.9695(2) 0.0181(6) Uani 1 1 d . . .
O4 O 0.0280(3) 0.8326(2) 1.01746(18) 0.0147(5) Uani 1 1 d D . .
O9 O 0.1815(3) 0.8139(2) 0.83420(19) 0.0177(5) Uani 1 1 d . . .
N17 N 0.2429(3) 0.4382(3) 1.1277(2) 0.0192(7) Uani 1 1 d . . .
N9 N 0.2814(4) 0.5418(3) 0.6767(2) 0.0266(8) Uani 1 1 d . . .
C8 C 0.2621(5) 0.6512(4) 0.6517(3) 0.0309(10) Uani 1 1 d . . .
H8 H 0.2358 0.7099 0.6958 0.037 Uiso 1 1 calc R . .
C4 C 0.3168(5) 0.4881(4) 0.5928(3) 0.0290(9) Uani 1 1 d . . .
O5 O 0.1374(3) 0.1296(2) 0.7966(2) 0.0197(6) Uani 1 1 d . . .
O16T O 0.4672(4) 0.3222(3) 1.2353(2) 0.0366(8) Uani 1 1 d . . .
O3 O -0.1689(3) 0.8022(2) 0.9619(2) 0.0193(5) Uani 1 1 d . . .
N3 N 0.3483(5) 0.3735(3) 0.5792(3) 0.0309(9) Uani 1 1 d . . .
O12T O 0.7458(3) 0.2822(3) 0.9446(2) 0.0237(6) Uani 1 1 d . . .
N11 N 0.6011(4) 0.3022(3) 1.0884(2) 0.0206(7) Uani 1 1 d . . .
H11 H 0.6679 0.2706 1.1155 0.025 Uiso 1 1 calc R . .
N7 N 0.2836(5) 0.6695(3) 0.5583(3) 0.0334(9) Uani 1 1 d . . .
O6 O -0.1878(3) 0.9949(2) 1.06559(19) 0.0163(5) Uani 1 1 d D . .
C5 C 0.3194(6) 0.5650(4) 0.5191(3) 0.0366(12) Uani 1 1 d . . .
O10 O -0.0216(3) 0.9694(2) 0.87132(19) 0.0159(5) Uani 1 1 d D . .
C18 C 0.1982(4) 0.4729(3) 1.0485(3) 0.0194(7) Uani 1 1 d . . .
H18 H 0.1088 0.5104 1.0484 0.023 Uiso 1 1 calc R . .
C12 C 0.6319(4) 0.3114(3) 0.9905(3) 0.0176(7) Uani 1 1 d . . .
C046 C 0.4036(4) 0.3960(3) 1.0012(3) 0.0168(7) Uani 1 1 d . . .
C13 C 0.5535(4) 0.3650(4) 0.8432(3) 0.0207(8) Uani 1 1 d . . .
H13A H 0.6481 0.3341 0.8174 0.031 Uiso 1 1 calc R . .
H13B H 0.5314 0.4440 0.8217 0.031 Uiso 1 1 calc R . .
H13C H 0.4980 0.3214 0.8210 0.031 Uiso 1 1 calc R . .
C3 C 0.3393(7) 0.2915(4) 0.6589(3) 0.0416(13) Uani 1 1 d . . .
H3A H 0.3655 0.2149 0.6349 0.062 Uiso 1 1 calc R . .
H3B H 0.2471 0.3033 0.6958 0.062 Uiso 1 1 calc R . .
H3C H 0.3993 0.3014 0.6994 0.062 Uiso 1 1 calc R . .
C16 C 0.4782(4) 0.3365(3) 1.1493(3) 0.0219(8) Uani 1 1 d . . .
C2 C 0.3832(6) 0.3354(4) 0.4880(3) 0.0352(11) Uani 1 1 d . . .
O6T O 0.3595(6) 0.5951(3) 0.3514(3) 0.0603(14) Uani 1 1 d . . .
C6 C 0.3557(7) 0.5337(4) 0.4212(3) 0.0421(13) Uani 1 1 d . . .
C7 C 0.2676(7) 0.7792(4) 0.5064(4) 0.0460(15) Uani 1 1 d . . .
H7A H 0.2914 0.7670 0.4382 0.069 Uiso 1 1 calc R . .
H7B H 0.3264 0.8242 0.5227 0.069 Uiso 1 1 calc R . .
H7C H 0.1744 0.8195 0.5239 0.069 Uiso 1 1 calc R . .
O1W O 0.3831(3) 0.9176(3) 0.0210(3) 0.0336(8) Uani 1 1 d . . .
O2W O 0.8014(4) 0.1212(3) 0.7891(3) 0.0399(8) Uani 1 1 d . . .
O3W O 0.3854(4) 0.1147(3) 0.1118(3) 0.0379(8) Uani 1 1 d . . .
O4W O 0.5000 0.0000 0.5000 0.67(3) Uani 1 2 d S . .
O5WA O 0.4222(6) 0.1086(5) 0.3552(4) 0.023(2) Uani 0.514(13) 1 d P A 1
O6WA O 0.0947(8) 0.0767(6) 0.5394(5) 0.037(3) Uani 0.550(18) 1 d P B 1
O7WA O 0.969(2) 0.268(3) 0.689(2) 0.067(6) Uani 0.56(7) 1 d P C 1
O8WA O 0.4132(9) -0.0991(17) 0.2785(7) 0.045(4) Uani 0.53(4) 1 d P D 1
O9WA O 0.0931(14) 0.2108(10) 0.4126(7) 0.078(4) Uani 0.61(2) 1 d P E 1
O5WB O 0.3533(9) 0.1296(7) 0.3121(6) 0.043(3) Uani 0.486(13) 1 d P A 2
O6WB O 0.037(2) 0.0282(19) 0.5087(16) 0.121(9) Uani 0.450(18) 1 d P . 2
O7WB O 0.9950(19) 0.221(3) 0.6603(15) 0.038(6) Uani 0.44(7) 1 d P C 2
O8WB O 0.4002(11) -0.034(2) 0.2626(10) 0.053(5) Uani 0.47(4) 1 d P D 2
O9WB O 0.1844(14) 0.1815(11) 0.3793(9) 0.047(5) Uani 0.39(2) 1 d P E 2
C1C C 0.0000 0.5000 0.5000 0.0169(10) Uani 1 2 d S . .
O1C O -0.0503(15) 0.6092(12) 0.4807(11) 0.204(7) Uani 1 1 d . . .
O2C O 0.105(3) 0.491(7) 0.451(2) 0.49(5) Uani 0.50 1 d P . .
H4M H 0.109(4) 0.787(5) 1.036(4) 0.045(17) Uiso 1 1 d D . .
H10M H -0.088(6) 1.016(5) 0.838(5) 0.06(2) Uiso 1 1 d D . .
H6M H -0.264(5) 1.022(6) 1.035(5) 0.07(2) Uiso 1 1 d D . .

loop_
_atom_site_aniso_label
_atom_site_aniso_U_11
_atom_site_aniso_U_22
_atom_site_aniso_U_33
_atom_site_aniso_U_23
_atom_site_aniso_U_13
_atom_site_aniso_U_12
Ag1 0.02745(17) 0.02306(16) 0.01284(15) -0.00143(11) -0.00501(11) -0.00066(12)
Mo3 0.01675(16) 0.01479(16) 0.01601(16) -0.00393(11) -0.00395(12) -0.00237(12)
Mo1 0.01787(17) 0.01570(17) 0.01743(17) -0.00092(12) -0.00173(12) -0.00578(12)
Mo2 0.02024(17) 0.01834(17) 0.01399(16) -0.00283(12) -0.00019(12) -0.00398(12)
Ni1 0.0209(4) 0.0203(3) 0.0200(3) -0.0027(3) -0.0027(3) -0.0047(3)
N1 0.082(4) 0.027(2) 0.0126(17) -0.0058(15) -0.0078(19) -0.003(2)
O2T 0.073(3) 0.0256(17) 0.0230(16) -0.0082(13) -0.0082(17) -0.0081(17)
O2 0.0224(14) 0.0278(15) 0.0262(15) -0.0002(12) -0.0014(12) -0.0080(12)
O12 0.0254(16) 0.0311(17) 0.0333(17) -0.0072(14) 0.0073(13) -0.0067(13)
C17 0.032(2) 0.035(2) 0.0125(18) -0.0045(16) 0.0052(16) -0.0071(18)
O7 0.0234(14) 0.0175(13) 0.0267(15) -0.0041(11) -0.0032(12) -0.0023(11)
N13 0.0201(16) 0.0188(15) 0.0136(15) -0.0002(12) -0.0046(12) -0.0022(12)
C15 0.0225(19) 0.0184(17) 0.0149(17) -0.0023(14) -0.0041(14) -0.0038(14)
O1 0.0285(15) 0.0192(14) 0.0256(15) 0.0008(11) -0.0072(12) -0.0067(12)
O11 0.052(2) 0.0265(16) 0.0159(14) -0.0017(12) -0.0075(14) -0.0077(14)
O8 0.0273(15) 0.0289(15) 0.0228(15) -0.0060(12) -0.0086(12) -0.0073(12)
N19 0.0197(15) 0.0190(15) 0.0161(15) 0.0003(12) -0.0059(13) -0.0027(12)
O4 0.0152(12) 0.0143(12) 0.0148(12) -0.0012(9) -0.0026(10) -0.0038(10)
O9 0.0185(13) 0.0179(13) 0.0162(12) -0.0035(10) -0.0027(10) -0.0022(10)
N17 0.0220(16) 0.0197(16) 0.0141(15) -0.0043(12) 0.0010(13) -0.0040(13)
N9 0.041(2) 0.0253(18) 0.0116(15) -0.0030(13) -0.0030(15) -0.0049(16)
C8 0.046(3) 0.028(2) 0.0141(18) -0.0037(16) -0.0016(18) -0.0010(19)
C4 0.047(3) 0.024(2) 0.0152(19) -0.0023(16) -0.0061(18) -0.0051(19)
O5 0.0254(14) 0.0169(13) 0.0167(13) -0.0004(10) -0.0042(11) -0.0045(11)
O16T 0.050(2) 0.0393(19) 0.0132(14) -0.0064(13) -0.0104(14) 0.0142(16)
O3 0.0186(13) 0.0208(13) 0.0208(13) -0.0032(11) -0.0060(11) -0.0057(11)
N3 0.055(3) 0.0230(18) 0.0129(16) -0.0002(14) -0.0042(16) -0.0079(17)
O12T 0.0201(14) 0.0245(14) 0.0250(15) 0.0011(12) -0.0046(12) -0.0017(11)
N11 0.0243(17) 0.0194(16) 0.0193(16) -0.0004(13) -0.0109(14) -0.0004(13)
N7 0.056(3) 0.0240(19) 0.0147(17) -0.0027(14) -0.0034(17) 0.0010(18)
O6 0.0144(12) 0.0161(12) 0.0183(13) -0.0023(10) -0.0023(10) -0.0035(10)
C5 0.065(3) 0.025(2) 0.017(2) -0.0027(17) -0.007(2) -0.002(2)
O10 0.0163(12) 0.0162(12) 0.0156(12) -0.0017(10) -0.0044(10) -0.0028(10)
C18 0.0205(18) 0.0186(18) 0.0185(18) -0.0003(14) -0.0032(15) -0.0035(14)
C12 0.0197(18) 0.0148(17) 0.0197(18) -0.0009(14) -0.0071(15) -0.0037(14)
C046 0.0211(18) 0.0143(16) 0.0150(17) -0.0004(13) -0.0033(14) -0.0043(14)
C13 0.0231(19) 0.026(2) 0.0115(17) -0.0018(14) -0.0031(14) -0.0014(15)
C3 0.078(4) 0.029(2) 0.018(2) 0.0026(18) -0.008(2) -0.014(3)
C16 0.031(2) 0.0177(18) 0.0161(18) -0.0039(14) -0.0083(16) 0.0020(16)
C2 0.058(3) 0.027(2) 0.019(2) -0.0039(17) -0.007(2) -0.006(2)
O6T 0.121(4) 0.033(2) 0.0152(16) -0.0004(14) -0.002(2) -0.004(2)
C6 0.078(4) 0.029(2) 0.013(2) -0.0014(17) -0.003(2) -0.003(2)
C7 0.078(4) 0.024(2) 0.027(2) 0.0005(19) -0.005(3) 0.004(2)
O1W 0.0259(16) 0.0248(16) 0.054(2) 0.0031(15) -0.0164(15) -0.0067(13)
O2W 0.0356(19) 0.041(2) 0.040(2) -0.0011(16) -0.0104(16) 0.0023(15)
O3W 0.0284(17) 0.0346(18) 0.053(2) -0.0059(16) -0.0178(16) -0.0009(14)
O4W 1.84(9) 0.184(10) 0.177(19) 0.133(13) -0.36(4) -0.505
O5WA 0.014(3) 0.028(3) 0.029(3) -0.022(2) -0.002(2) -0.001(2)
O6WA 0.052(5) 0.035(4) 0.028(3) 0.007(3) -0.016(3) -0.014(3)
O7WA 0.060(7) 0.060(12) 0.085(11) 0.010(12) -0.040(7) 0.004(8)
O8WA 0.037(4) 0.040(9) 0.055(5) 0.008(4) -0.008(3) -0.007(4)
O9WA 0.080(10) 0.098(8) 0.050(5) -0.022(5) -0.019(6) 0.008(6)
O5WB 0.053(5) 0.037(4) 0.046(5) -0.013(3) -0.023(4) -0.004(4)
O6WB 0.115(16) 0.119(18) 0.148(17) 0.063(14) -0.087(14) -0.024(11)
O7WB 0.040(6) 0.033(11) 0.038(8) 0.010(6) -0.010(6) -0.002(5)
O8WB 0.035(5) 0.061(14) 0.070(7) 0.005(7) -0.020(5) -0.018(6)
O9WB 0.041(9) 0.067(8) 0.036(6) -0.004(5) -0.018(6) -0.004(6)
C1C 0.008(2) 0.024(3) 0.020(2) 0.009(2) -0.0027(19) -0.0093(19)
O1C 0.150(10) 0.217(13) 0.215(14) 0.139(12) -0.030(10) -0.035(9)
O2C 0.14(2) 1.28(16) 0.12(2) -0.21(5) 0.015(17) -0.24(5)

loop_
_atom_type_symbol
_atom_type_description
_atom_type_scat_dispersion_real
_atom_type_scat_dispersion_imag
_atom_type_scat_source
C C 0.0033 0.0016 'International Tables Vol C Tables 4.2.6.8 and 6.1.1.4'
H H 0.0000 0.0000 'International Tables Vol C Tables 4.2.6.8 and 6.1.1.4'
N N 0.0061 0.0033 'International Tables Vol C Tables 4.2.6.8 and 6.1.1.4'
O O 0.0106 0.0060 'International Tables Vol C Tables 4.2.6.8 and 6.1.1.4'
Ni Ni 0.3393 1.1124 'International Tables Vol C Tables 4.2.6.8 and 6.1.1.4'
Mo Mo -1.6832 0.6857 'International Tables Vol C Tables 4.2.6.8 and 6.1.1.4'
Ag Ag -0.8971 1.1015 'International Tables Vol C Tables 4.2.6.8 and 6.1.1.4'

loop_
_geom_angle_atom_site_label_1
_geom_angle_atom_site_label_2
_geom_angle_atom_site_label_3
_geom_angle
_geom_angle_site_symmetry_1
_geom_angle_site_symmetry_3
N9 Ag1 N19 159.72(14) . .
N9 Ag1 O7 102.58(12) . .
N19 Ag1 O7 86.45(11) . .
N9 Ag1 O1 115.84(13) . .
N19 Ag1 O1 81.58(11) . .
O7 Ag1 O1 91.43(10) . .
O8 Mo3 O7 105.37(15) . .
O8 Mo3 O3 98.92(14) . .
O7 Mo3 O3 100.33(13) . .
O8 Mo3 O9 101.11(13) . .
O7 Mo3 O9 95.85(13) . .
O3 Mo3 O9 149.83(11) . .
O8 Mo3 O4 160.07(13) . .
O7 Mo3 O4 93.85(12) . .
O3 Mo3 O4 71.94(11) . .
O9 Mo3 O4 81.76(10) . .
O8 Mo3 O10 90.50(13) . .
O7 Mo3 O10 161.87(12) . .
O3 Mo3 O10 85.48(11) . .
O9 Mo3 O10 72.07(10) . .
O4 Mo3 O10 71.46(10) . .
O2 Mo1 O1 106.03(15) . .
O2 Mo1 O5 100.63(14) . .
O1 Mo1 O5 97.54(13) . .
O2 Mo1 O3 96.41(14) . 2_567
O1 Mo1 O3 101.24(13) . 2_567
O5 Mo1 O3 150.01(12) . 2_567
O2 Mo1 O4 160.58(13) . 2_567
O1 Mo1 O4 91.24(12) . 2_567
O5 Mo1 O4 85.48(11) . 2_567
O3 Mo1 O4 71.03(10) 2_567 2_567
O2 Mo1 O6 93.04(13) . 2_567
O1 Mo1 O6 159.75(12) . 2_567
O5 Mo1 O6 71.73(11) . 2_567
O3 Mo1 O6 82.95(11) 2_567 2_567
O4 Mo1 O6 71.21(9) 2_567 2_567
O12 Mo2 O11 105.70(17) . .
O12 Mo2 O5 102.04(14) . 1_565
O11 Mo2 O5 96.97(14) . 1_565
O12 Mo2 O9 97.36(14) . .
O11 Mo2 O9 100.18(14) . .
O5 Mo2 O9 149.49(11) 1_565 .
O12 Mo2 O6 92.30(14) . 2_577
O11 Mo2 O6 160.59(14) . 2_577
O5 Mo2 O6 71.71(11) 1_565 2_577
O9 Mo2 O6 84.29(11) . 2_577
O12 Mo2 O10 161.15(14) . .
O11 Mo2 O10 91.61(14) . .
O5 Mo2 O10 82.77(11) 1_565 .
O9 Mo2 O10 71.75(10) . .
O6 Mo2 O10 71.71(10) 2_577 .
O4 Ni1 O4 180.000(1) 2_577 .
O4 Ni1 O6 83.73(11) 2_577 2_577
O4 Ni1 O6 96.27(11) . 2_577
O4 Ni1 O6 96.27(11) 2_577 .
O4 Ni1 O6 83.73(11) . .
O6 Ni1 O6 180.000(1) 2_577 .
O4 Ni1 O10 83.55(11) 2_577 2_577
O4 Ni1 O10 96.45(11) . 2_577
O6 Ni1 O10 95.68(11) 2_577 2_577
O6 Ni1 O10 84.32(11) . 2_577
O4 Ni1 O10 96.45(11) 2_577 .
O4 Ni1 O10 83.55(11) . .
O6 Ni1 O10 84.32(11) 2_577 .
O6 Ni1 O10 95.68(11) . .
O10 Ni1 O10 180.000(1) 2_577 .
C2 N1 C6 129.1(4) . .
C2 N1 H1 115.4 . .
C6 N1 H1 115.4 . .
N17 C17 H17A 109.5 . .
N17 C17 H17B 109.5 . .
H17A C17 H17B 109.5 . .
N17 C17 H17C 109.5 . .
H17A C17 H17C 109.5 . .
H17B C17 H17C 109.5 . .
Mo3 O7 Ag1 134.75(16) . .
C046 N13 C12 119.1(3) . .
C046 N13 C13 122.0(3) . .
C12 N13 C13 119.0(3) . .
C046 C15 N17 105.4(3) . .
C046 C15 C16 121.3(4) . .
N17 C15 C16 133.3(4) . .
Mo1 O1 Ag1 125.08(15) . .
C18 N19 C046 104.4(3) . .
C18 N19 Ag1 122.7(3) . .
C046 N19 Ag1 132.9(3) . .
Ni1 O4 Mo3 102.84(11) . .
Ni1 O4 Mo1 102.67(11) . 2_567
Mo3 O4 Mo1 94.30(10) . 2_567
Ni1 O4 H4M 122(4) . .
Mo3 O4 H4M 111(4) . .
Mo1 O4 H4M 119(4) 2_567 .
Mo2 O9 Mo3 117.52(14) . .
C18 N17 C15 106.4(3) . .
C18 N17 C17 125.9(4) . .
C15 N17 C17 127.6(4) . .
C8 N9 C4 104.3(4) . .
C8 N9 Ag1 120.2(3) . .
C4 N9 Ag1 135.5(3) . .
N7 C8 N9 112.9(4) . .
N7 C8 H8 123.6 . .
N9 C8 H8 123.6 . .
C5 C4 N9 110.1(4) . .
C5 C4 N3 122.2(4) . .
N9 C4 N3 127.7(4) . .
Mo1 O5 Mo2 118.44(14) . 1_545
Mo3 O3 Mo1 118.54(14) . 2_567
C4 N3 C2 119.0(4) . .
C4 N3 C3 121.7(4) . .
C2 N3 C3 119.2(4) . .
C12 N11 C16 128.2(3) . .
C12 N11 H11 115.9 . .
C16 N11 H11 115.9 . .
C8 N7 C5 106.3(4) . .
C8 N7 C7 127.3(4) . .
C5 N7 C7 126.3(4) . .
Ni1 O6 Mo2 102.42(11) . 2_577
Ni1 O6 Mo1 102.33(11) . 2_567
Mo2 O6 Mo1 93.70(10) 2_577 2_567
Ni1 O6 H6M 122(5) . .
Mo2 O6 H6M 124(5) 2_577 .
Mo1 O6 H6M 107(5) 2_567 .
C4 C5 N7 106.4(4) . .
C4 C5 C6 123.0(4) . .
N7 C5 C6 130.6(4) . .
Ni1 O10 Mo3 102.14(11) . .
Ni1 O10 Mo2 101.51(11) . .
Mo3 O10 Mo2 93.84(10) . .
Ni1 O10 H10M 124(4) . .
Mo3 O10 H10M 120(4) . .
Mo2 O10 H10M 110(4) . .
N17 C18 N19 113.0(4) . .
N17 C18 H18 123.5 . .
N19 C18 H18 123.5 . .
O12T C12 N13 121.1(4) . .
O12T C12 N11 122.2(4) . .
N13 C12 N11 116.7(3) . .
N19 C046 N13 126.3(3) . .
N19 C046 C15 110.8(3) . .
N13 C046 C15 122.8(4) . .
N13 C13 H13A 109.5 . .
N13 C13 H13B 109.5 . .
H13A C13 H13B 109.5 . .
N13 C13 H13C 109.5 . .
H13A C13 H13C 109.5 . .
H13B C13 H13C 109.5 . .
N3 C3 H3A 109.5 . .
N3 C3 H3B 109.5 . .
H3A C3 H3B 109.5 . .
N3 C3 H3C 109.5 . .
H3A C3 H3C 109.5 . .
H3B C3 H3C 109.5 . .
O16T C16 N11 120.3(4) . .
O16T C16 C15 127.8(4) . .
N11 C16 C15 111.9(3) . .
O2T C2 N3 122.6(4) . .
O2T C2 N1 120.8(4) . .
N3 C2 N1 116.6(4) . .
O6T C6 N1 121.9(4) . .
O6T C6 C5 128.0(5) . .
N1 C6 C5 110.1(4) . .
N7 C7 H7A 109.5 . .
N7 C7 H7B 109.5 . .
H7A C7 H7B 109.5 . .
N7 C7 H7C 109.5 . .
H7A C7 H7C 109.5 . .
H7B C7 H7C 109.5 . .
O2C C1C O2C 180.000(9) . 2_566
O2C C1C O1C 99(4) . .
O2C C1C O1C 81(4) 2_566 .
O2C C1C O1C 81(4) . 2_566
O2C C1C O1C 99(4) 2_566 2_566
O1C C1C O1C 180.0(13) . 2_566
C1C O1C O2C 44.5(19) . 2_566
C1C O2C O1C 55(2) . 2_566

loop_
_geom_bond_atom_site_label_1
_geom_bond_atom_site_label_2
_geom_bond_distance
_geom_bond_site_symmetry_2
Ag1 N9 2.182(3) .
Ag1 N19 2.211(3) .
Ag1 O7 2.502(3) .
Ag1 O1 2.590(3) .
Mo3 O8 1.710(3) .
Mo3 O7 1.715(3) .
Mo3 O3 1.922(3) .
Mo3 O9 1.960(3) .
Mo3 O4 2.272(3) .
Mo3 O10 2.286(3) .
Mo1 O2 1.705(3) .
Mo1 O1 1.717(3) .
Mo1 O5 1.931(3) .
Mo1 O3 1.962(3) 2_567
Mo1 O4 2.283(3) 2_567
Mo1 O6 2.291(3) 2_567
Mo2 O12 1.703(3) .
Mo2 O11 1.708(3) .
Mo2 O5 1.949(3) 1_565
Mo2 O9 1.958(3) .
Mo2 O6 2.279(3) 2_577
Mo2 O10 2.301(3) .
Ni1 O4 1.994(3) 2_577
Ni1 O4 1.994(3) .
Ni1 O6 1.996(3) 2_577
Ni1 O6 1.996(3) .
Ni1 O10 2.001(3) 2_577
Ni1 O10 2.001(3) .
N1 C2 1.386(6) .
N1 C6 1.387(6) .
N1 H1 0.8800 .
O2T C2 1.219(6) .
C17 N17 1.472(5) .
C17 H17A 0.9800 .
C17 H17B 0.9800 .
C17 H17C 0.9800 .
N13 C046 1.368(5) .
N13 C12 1.378(5) .
N13 C13 1.464(5) .
C15 C046 1.384(5) .
C15 N17 1.387(5) .
C15 C16 1.427(6) .
N19 C18 1.343(5) .
N19 C046 1.359(5) .
O4 Mo1 2.283(3) 2_567
O4 H4M 0.985(10) .
N17 C18 1.339(5) .
N9 C8 1.334(6) .
N9 C4 1.365(5) .
C8 N7 1.330(5) .
C8 H8 0.9500 .
C4 C5 1.362(6) .
C4 N3 1.378(6) .
O5 Mo2 1.949(3) 1_545
O16T C16 1.228(5) .
O3 Mo1 1.962(3) 2_567
N3 C2 1.380(6) .
N3 C3 1.464(6) .
O12T C12 1.222(5) .
N11 C12 1.385(5) .
N11 C16 1.390(6) .
N11 H11 0.8800 .
N7 C5 1.373(6) .
N7 C7 1.473(6) .
O6 Mo2 2.279(3) 2_577
O6 Mo1 2.291(3) 2_567
O6 H6M 0.985(10) .
C5 C6 1.444(6) .
O10 H10M 0.986(10) .
C18 H18 0.9500 .
C13 H13A 0.9800 .
C13 H13B 0.9800 .
C13 H13C 0.9800 .
C3 H3A 0.9800 .
C3 H3B 0.9800 .
C3 H3C 0.9800 .
O6T C6 1.207(6) .
C7 H7A 0.9800 .
C7 H7B 0.9800 .
C7 H7C 0.9800 .
O6WB O6WB 1.21(5) 2_556
C1C O2C 1.15(3) .
C1C O2C 1.15(3) 2_566
C1C O1C 1.349(13) .
C1C O1C 1.349(13) 2_566
O1C O2C 1.63(7) 2_566
O2C O1C 1.63(7) 2_566
